data_7130618
loop_
_publ_author_name
'Dhaka, Arun'
'Jeannin, olivier'
'Aubert, Emmanuel'
'Espinosa, Enrique'
'Fourmigu\'e, Marc'
'Jeon, Ie-Rang'

_publ_section_title
;
 N-chlorobenzimidazoles as efficient and structurally diverse amphoteric
 halogen bond donors in crystal engineering
;
_journal_name_full 'Chemical Communications'
_journal_paper_doi 10.1039/D2CC03971K
_journal_year 2022
_chemical_formula_moiety 'C8 H5 Cl3 N2'
_chemical_formula_sum 'C8 H5 Cl3 N2'
_chemical_formula_weight 235.49
_space_group_IT_number 14
_space_group_name_Hall '-P 2ybc'
_space_group_name_H-M_alt 'P 1 21/c 1'
_symmetry_cell_setting monoclinic
_symmetry_Int_Tables_number 14
_symmetry_space_group_name_Hall '-P 2ybc'
_symmetry_space_group_name_H-M 'P 1 21/c 1'
_atom_sites_solution_hydrogens geom
_atom_sites_solution_primary 'direct - structure invariant direct methods'
_atom_sites_solution_secondary 'direct - structure invariant direct methods'
_audit_conform_dict_location ftp://ftp.iucr.org/pub/cif_core.dic
_audit_conform_dict_name cif_core.dic
_audit_conform_dict_version 2.4.3
_audit_creation_date 2022-05-16T10:20:22-00:00
_audit_creation_method 'WinGX routine CIF_UPDATE'
_audit_update_record
;
2022-05-17 deposited with the CCDC.	2022-08-24 downloaded from the CCDC.
;
_cell_angle_alpha 90
_cell_angle_beta 94.528(3)
_cell_angle_gamma 90
_cell_formula_units_Z 4
_cell_length_a 3.9218(4)
_cell_length_b 12.4195(11)
_cell_length_c 18.9195(16)
_cell_measurement_reflns_used 8301
_cell_measurement_temperature 296(2)
_cell_measurement_theta_max 27.43
_cell_measurement_theta_min 2.71
_cell_measurement_wavelength 0.71073
_cell_volume 918.63(15)
_computing_cell_refinement 'Bruker APEX2 (Bruker, 2014)'
_computing_data_collection 'Bruker APEX2 (Bruker, 2014)'
_computing_data_reduction 'Bruker APEX2 (Bruker, 2014)'
_computing_molecular_graphics 'Ortep for Windows (Farrugia, 2012)'
_computing_publication_material 'WinGX publication routines (Farrugia, 2012)'
_computing_structure_refinement 'SHELXL-2014/7 (Sheldrick, 2014)'
_computing_structure_solution 'SIR-97 (Altomare et al., 1999)'
_diffrn_ambient_temperature 296(2)
_diffrn_detector 'CCD plate'
_diffrn_measured_fraction_theta_full 0.999
_diffrn_measured_fraction_theta_max 0.999
_diffrn_measurement_device_type 'APEXII, Bruker-AXS'
_diffrn_measurement_method 'CCD rotation images, thin slices'
_diffrn_orient_matrix_UB_11 -0.091622
_diffrn_orient_matrix_UB_12 0.042139
_diffrn_orient_matrix_UB_13 0.039367
_diffrn_orient_matrix_UB_21 -0.213412
_diffrn_orient_matrix_UB_22 -0.044371
_diffrn_orient_matrix_UB_23 -0.004208
_diffrn_orient_matrix_UB_31 0.107171
_diffrn_orient_matrix_UB_32 -0.052333
_diffrn_orient_matrix_UB_33 0.035267
_diffrn_radiation_probe x-ray
_diffrn_radiation_source 'fine-focus sealed tube'
_diffrn_radiation_type MoK\a
_diffrn_radiation_wavelength 0.71073
_diffrn_reflns_av_R_equivalents 0.0388
_diffrn_reflns_av_unetI/netI 0.0216
_diffrn_reflns_Laue_measured_fraction_full 0.999
_diffrn_reflns_Laue_measured_fraction_max 0.999
_diffrn_reflns_limit_h_max 5
_diffrn_reflns_limit_h_min -5
_diffrn_reflns_limit_k_max 16
_diffrn_reflns_limit_k_min -14
_diffrn_reflns_limit_l_max 22
_diffrn_reflns_limit_l_min -24
_diffrn_reflns_number 19525
_diffrn_reflns_point_group_measured_fraction_full 0.999
_diffrn_reflns_point_group_measured_fraction_max 0.999
_diffrn_reflns_theta_full 25.242
_diffrn_reflns_theta_max 27.516
_diffrn_reflns_theta_min 2.712
_diffrn_standards_number 0
_exptl_absorpt_coefficient_mu 0.944
_exptl_absorpt_correction_T_max 0.954
_exptl_absorpt_correction_T_min 0.883
_exptl_absorpt_correction_type multi-scan
_exptl_absorpt_process_details
;
  [Sheldrick, G.M. (2002). SADABS Bruker AXS Inc., Madison, Wisconsin, USA]
;
_exptl_crystal_colour colorless
_exptl_crystal_density_diffrn 1.703
_exptl_crystal_density_method 'not measured'
_exptl_crystal_description prism
_exptl_crystal_F_000 472
_exptl_crystal_size_max 0.24
_exptl_crystal_size_mid 0.11
_exptl_crystal_size_min 0.05
_refine_diff_density_max 0.274
_refine_diff_density_min -0.232
_refine_diff_density_rms 0.053
_refine_ls_extinction_method none
_refine_ls_goodness_of_fit_ref 1.059
_refine_ls_hydrogen_treatment constr
_refine_ls_matrix_type full
_refine_ls_number_constraints 0
_refine_ls_number_parameters 119
_refine_ls_number_reflns 2099
_refine_ls_number_restraints 0
_refine_ls_restrained_S_all 1.059
_refine_ls_R_factor_all 0.0477
_refine_ls_R_factor_gt 0.0354
_refine_ls_shift/su_max 0
_refine_ls_shift/su_mean 0
_refine_ls_structure_factor_coef Fsqd
_refine_ls_weighting_details 'w=1/[\s^2^(Fo^2^)+(0.0313P)^2^+0.7891P] where P=(Fo^2^+2Fc^2^)/3'
_refine_ls_weighting_scheme calc
_refine_ls_wR_factor_gt 0.0787
_refine_ls_wR_factor_ref 0.0844
_reflns_Friedel_coverage 0
_reflns_number_gt 1740
_reflns_number_total 2099
_reflns_threshold_expression 'I > 2\s(I)'
_cod_data_source_file d2cc03971k2.cif
_cod_data_source_block shelx_CCDC3
_cod_original_sg_symbol_H-M 'P 21/c'
_cod_database_code 7130618

loop_
_symmetry_equiv_pos_as_xyz
'x, y, z'
'-x, y+1/2, -z+1/2'
'-x, -y, -z'
'x, -y-1/2, z-1/2'

loop_
_atom_site_label
_atom_site_type_symbol
_atom_site_fract_x
_atom_site_fract_y
_atom_site_fract_z
_atom_site_U_iso_or_equiv
_atom_site_adp_type
_atom_site_occupancy
_atom_site_site_symmetry_order
_atom_site_calc_flag
_atom_site_refinement_flags_posn
_atom_site_refinement_flags_adp
_atom_site_refinement_flags_occupancy
_atom_site_disorder_assembly
_atom_site_disorder_group
C1 C 0.3148(5) 0.26589(16) 0.68969(11) 0.0283(4) Uani 1 1 d . . . . .
C2 C 0.4615(5) 0.19231(17) 0.64625(11) 0.0323(5) Uani 1 1 d . . . . .
H2 H 0.5401 0.1261 0.6637 0.039 Uiso 1 1 calc R U . . .
C3 C 0.4878(5) 0.22019(17) 0.57627(11) 0.0312(5) Uani 1 1 d . . . . .
C4 C 0.3732(5) 0.32055(17) 0.54986(11) 0.0316(5) Uani 1 1 d . . . . .
C5 C 0.2285(5) 0.39524(16) 0.59255(11) 0.0309(5) Uani 1 1 d . . . . .
H5 H 0.1516 0.4618 0.5754 0.037 Uiso 1 1 calc R U . . .
C6 C 0.2047(5) 0.36517(16) 0.66234(11) 0.0276(4) Uani 1 1 d . . . . .
C7 C 0.1070(5) 0.34813(18) 0.77652(11) 0.0319(5) Uani 1 1 d . . . . .
C8 C -0.0109(7) 0.3781(2) 0.84647(12) 0.0443(6) Uani 1 1 d . . . . .
H8A H -0.0416 0.3141 0.8737 0.066 Uiso 1 1 calc R U . . .
H8B H -0.2242 0.416 0.8397 0.066 Uiso 1 1 calc R U . . .
H8C H 0.1568 0.4234 0.8713 0.066 Uiso 1 1 calc R U . . .
N1 N 0.2516(5) 0.25749(15) 0.76095(9) 0.0339(4) Uani 1 1 d . . . . .
N2 N 0.0723(5) 0.41607(14) 0.71876(9) 0.0313(4) Uani 1 1 d . . . . .
Cl1 Cl 0.66285(17) 0.12776(5) 0.52118(3) 0.04721(18) Uani 1 1 d . . . . .
Cl2 Cl 0.40619(19) 0.35212(5) 0.46154(3) 0.04972(19) Uani 1 1 d . . . . .
Cl3 Cl -0.07464(14) 0.54462(4) 0.71755(3) 0.03590(15) Uani 1 1 d . . . . .

loop_
_atom_site_aniso_label
_atom_site_aniso_U_11
_atom_site_aniso_U_22
_atom_site_aniso_U_33
_atom_site_aniso_U_23
_atom_site_aniso_U_13
_atom_site_aniso_U_12
C1 0.0299(10) 0.0257(10) 0.0286(10) 0.0016(8) -0.0014(8) -0.0036(8)
C2 0.0339(11) 0.0249(10) 0.0375(12) 0.0015(9) -0.0001(9) 0.0000(8)
C3 0.0292(11) 0.0295(11) 0.0347(11) -0.0061(9) 0.0019(8) -0.0049(8)
C4 0.0332(11) 0.0316(11) 0.0299(10) 0.0003(8) 0.0015(9) -0.0088(9)
C5 0.0359(11) 0.0238(10) 0.0327(11) 0.0036(8) 0.0013(9) -0.0029(8)
C6 0.0282(10) 0.0228(10) 0.0315(10) -0.0019(8) 0.0013(8) -0.0032(8)
C7 0.0302(11) 0.0357(12) 0.0296(10) 0.0001(9) 0.0007(8) -0.0058(9)
C8 0.0503(15) 0.0511(15) 0.0322(12) -0.0018(10) 0.0077(11) 0.0005(12)
N1 0.0398(10) 0.0317(10) 0.0298(9) 0.0034(7) 0.0009(8) -0.0005(8)
N2 0.0376(10) 0.0249(8) 0.0316(9) -0.0010(7) 0.0045(7) 0.0003(8)
Cl1 0.0559(4) 0.0411(3) 0.0454(3) -0.0133(3) 0.0090(3) 0.0038(3)
Cl2 0.0702(4) 0.0487(4) 0.0316(3) 0.0047(2) 0.0119(3) -0.0034(3)
Cl3 0.0408(3) 0.0285(3) 0.0383(3) -0.0040(2) 0.0021(2) 0.0040(2)

loop_
_atom_type_symbol
_atom_type_description
_atom_type_scat_dispersion_real
_atom_type_scat_dispersion_imag
_atom_type_scat_source
C C 0.0033 0.0016 'International Tables Vol C Tables 4.2.6.8 and 6.1.1.4'
H H 0 0 'International Tables Vol C Tables 4.2.6.8 and 6.1.1.4'
N N 0.0061 0.0033 'International Tables Vol C Tables 4.2.6.8 and 6.1.1.4'
Cl Cl 0.1484 0.1585 'International Tables Vol C Tables 4.2.6.8 and 6.1.1.4'

loop_
_geom_angle_atom_site_label_1
_geom_angle_atom_site_label_2
_geom_angle_atom_site_label_3
_geom_angle
_geom_angle_site_symmetry_1
_geom_angle_site_symmetry_3
_geom_angle_publ_flag
C2 C1 C6 119.68(19) . . ?
C2 C1 N1 129.70(19) . . ?
C6 C1 N1 110.62(18) . . ?
C3 C2 C1 118.03(19) . . ?
C3 C2 H2 121 . . ?
C1 C2 H2 121 . . ?
C2 C3 C4 121.2(2) . . ?
C2 C3 Cl1 118.36(17) . . ?
C4 C3 Cl1 120.42(17) . . ?
C5 C4 C3 121.6(2) . . ?
C5 C4 Cl2 118.54(17) . . ?
C3 C4 Cl2 119.90(17) . . ?
C4 C5 C6 116.03(19) . . ?
C4 C5 H5 122 . . ?
C6 C5 H5 122 . . ?
N2 C6 C5 132.40(19) . . ?
N2 C6 C1 104.08(17) . . ?
C5 C6 C1 123.50(19) . . ?
N1 C7 N2 111.50(19) . . ?
N1 C7 C8 126.1(2) . . ?
N2 C7 C8 122.4(2) . . ?
C7 C8 H8A 109.5 . . ?
C7 C8 H8B 109.5 . . ?
H8A C8 H8B 109.5 . . ?
C7 C8 H8C 109.5 . . ?
H8A C8 H8C 109.5 . . ?
H8B C8 H8C 109.5 . . ?
C7 N1 C1 105.51(17) . . ?
C6 N2 C7 108.28(17) . . ?
C6 N2 Cl3 124.75(15) . . ?
C7 N2 Cl3 126.77(16) . . ?

loop_
_geom_bond_atom_site_label_1
_geom_bond_atom_site_label_2
_geom_bond_distance
_geom_bond_site_symmetry_2
_geom_bond_publ_flag
C1 C2 1.384(3) . ?
C1 C6 1.392(3) . ?
C1 N1 1.394(3) . ?
C2 C3 1.380(3) . ?
C2 H2 0.93 . ?
C3 C4 1.403(3) . ?
C3 Cl1 1.729(2) . ?
C4 C5 1.381(3) . ?
C4 Cl2 1.731(2) . ?
C5 C6 1.382(3) . ?
C5 H5 0.93 . ?
C6 N2 1.377(3) . ?
C7 N1 1.305(3) . ?
C7 N2 1.379(3) . ?
C7 C8 1.483(3) . ?
C8 H8A 0.96 . ?
C8 H8B 0.96 . ?
C8 H8C 0.96 . ?
N2 Cl3 1.6969(18) . ?

loop_
_geom_torsion_atom_site_label_1
_geom_torsion_atom_site_label_2
_geom_torsion_atom_site_label_3
_geom_torsion_atom_site_label_4
_geom_torsion
_geom_torsion_site_symmetry_1
_geom_torsion_site_symmetry_2
_geom_torsion_site_symmetry_3
_geom_torsion_site_symmetry_4
_geom_torsion_publ_flag
C6 C1 C2 C3 -1.1(3) . . . . ?
N1 C1 C2 C3 178.6(2) . . . . ?
C1 C2 C3 C4 0.7(3) . . . . ?
C1 C2 C3 Cl1 -178.71(16) . . . . ?
C2 C3 C4 C5 -0.3(3) . . . . ?
Cl1 C3 C4 C5 179.17(16) . . . . ?
C2 C3 C4 Cl2 -179.30(16) . . . . ?
Cl1 C3 C4 Cl2 0.1(3) . . . . ?
C3 C4 C5 C6 0.1(3) . . . . ?
Cl2 C4 C5 C6 179.19(16) . . . . ?
C4 C5 C6 N2 -178.4(2) . . . . ?
C4 C5 C6 C1 -0.5(3) . . . . ?
C2 C1 C6 N2 179.42(18) . . . . ?
N1 C1 C6 N2 -0.3(2) . . . . ?
C2 C1 C6 C5 1.0(3) . . . . ?
N1 C1 C6 C5 -178.69(19) . . . . ?
N2 C7 N1 C1 -0.1(2) . . . . ?
C8 C7 N1 C1 179.7(2) . . . . ?
C2 C1 N1 C7 -179.4(2) . . . . ?
C6 C1 N1 C7 0.2(2) . . . . ?
C5 C6 N2 C7 178.4(2) . . . . ?
C1 C6 N2 C7 0.2(2) . . . . ?
C5 C6 N2 Cl3 -6.4(3) . . . . ?
C1 C6 N2 Cl3 175.40(14) . . . . ?
N1 C7 N2 C6 -0.1(2) . . . . ?
C8 C7 N2 C6 -179.9(2) . . . . ?
N1 C7 N2 Cl3 -175.14(15) . . . . ?
C8 C7 N2 Cl3 5.1(3) . . . . ?
